data_7035022
loop_
_publ_author_name
'Nemec, Ivan'
'Herchel, Radovan'
'Svoboda, Ingrid'
'Bo\<ca, Roman'
'Tr\'avn\'i\<cek, Zden\<ek'

_publ_section_title
;
 Large and negative magnetic anisotropy in pentacoordinate mononuclear
 Ni(ii) Schiff base complexes.
;
_journal_issue 20
_journal_name_full 'Dalton transactions (Cambridge, England : 2003)'
_journal_page_first 9551
_journal_page_last 9560
_journal_paper_doi 10.1039/c5dt00600g
_journal_volume 44
_journal_year 2015
_chemical_formula_sum 'C21 H25 N3 Ni O2'
_chemical_formula_weight 410.15
_chemical_name_systematic
;
 ?
;
_space_group_crystal_system monoclinic
_space_group_IT_number 14
_space_group_name_Hall '-P 2ybc'
_space_group_name_H-M_alt 'P 1 21/c 1'
_symmetry_space_group_name_Hall '-P 2ybc'
_symmetry_space_group_name_H-M 'P 1 21/c 1'
_atom_sites_solution_hydrogens geom
_atom_sites_solution_primary direct
_atom_sites_solution_secondary difmap
_audit_creation_method SHELXL-97
_audit_update_record
;
2015-04-08 deposited with the CCDC.
2015-04-09 downloaded from the CCDC.
;
_cell_angle_alpha 90.00
_cell_angle_beta 92.008(13)
_cell_angle_gamma 90.00
_cell_formula_units_Z 4
_cell_length_a 6.9490(8)
_cell_length_b 14.037(2)
_cell_length_c 20.113(5)
_cell_measurement_reflns_used 8223
_cell_measurement_temperature 293(2)
_cell_measurement_theta_max 32.41
_cell_measurement_theta_min 2.93
_cell_volume 1960.7(6)
_computing_cell_refinement 'CrysAlis RED, Oxford Diffraction Ltd.'
_computing_data_collection 'CrysAlis CCD, Oxford Diffraction Ltd.'
_computing_data_reduction 'CrysAlis RED, Oxford Diffraction Ltd.'
_computing_molecular_graphics 'MERCURY (Macrae et al., 2006)'
_computing_publication_material ' enCIFer (Allen et al., 2004)'
_computing_structure_refinement 'SHELXL97 (Sheldrick, 2008)'
_computing_structure_solution 'SHELXS97 (Sheldrick, 2008)'
_diffrn_ambient_temperature 293(2)
_diffrn_measured_fraction_theta_full 0.987
_diffrn_measured_fraction_theta_max 0.987
_diffrn_measurement_device_type 'Xcalibur, Sapphire2, large Be window'
_diffrn_radiation_monochromator graphite
_diffrn_radiation_source 'fine-focus sealed tube'
_diffrn_radiation_type MoK\a
_diffrn_radiation_wavelength 0.71073
_diffrn_reflns_av_R_equivalents 0.0581
_diffrn_reflns_av_unetI/netI 0.0783
_diffrn_reflns_limit_h_max 8
_diffrn_reflns_limit_h_min -8
_diffrn_reflns_limit_k_max 16
_diffrn_reflns_limit_k_min -14
_diffrn_reflns_limit_l_max 21
_diffrn_reflns_limit_l_min -23
_diffrn_reflns_number 7791
_diffrn_reflns_theta_full 25.00
_diffrn_reflns_theta_max 25.00
_diffrn_reflns_theta_min 2.93
_exptl_absorpt_coefficient_mu 1.010
_exptl_absorpt_correction_T_max 0.7652
_exptl_absorpt_correction_T_min 0.7188
_exptl_absorpt_correction_type multi-scan
_exptl_absorpt_process_details
;
 CrysAlis RED, Oxford Diffraction Ltd.,
Version 1.171.33.52 (release 06-11-2009 CrysAlis171 .NET)
(compiled Nov  6 2009,16:24:50)
Empirical absorption correction using spherical harmonics,
 implemented in SCALE3 ABSPACK scaling algorithm.
;
_exptl_crystal_colour green
_exptl_crystal_density_diffrn 1.389
_exptl_crystal_density_method 'not measured'
_exptl_crystal_description block
_exptl_crystal_F_000 864
_exptl_crystal_size_max 0.35
_exptl_crystal_size_mid 0.28
_exptl_crystal_size_min 0.28
_refine_diff_density_max 0.725
_refine_diff_density_min -0.474
_refine_diff_density_rms 0.096
_refine_ls_extinction_method none
_refine_ls_goodness_of_fit_ref 0.880
_refine_ls_hydrogen_treatment constr
_refine_ls_matrix_type full
_refine_ls_number_parameters 274
_refine_ls_number_reflns 3411
_refine_ls_number_restraints 18
_refine_ls_restrained_S_all 0.881
_refine_ls_R_factor_all 0.1075
_refine_ls_R_factor_gt 0.0552
_refine_ls_shift/su_max 0.000
_refine_ls_shift/su_mean 0.000
_refine_ls_structure_factor_coef Fsqd
_refine_ls_weighting_details 'calc w=1/[\s^2^(Fo^2^)+(0.0746P)^2^+0.0000P] where P=(Fo^2^+2Fc^2^)/3'
_refine_ls_weighting_scheme calc
_refine_ls_wR_factor_gt 0.1235
_refine_ls_wR_factor_ref 0.1378
_reflns_number_gt 1865
_reflns_number_total 3411
_reflns_threshold_expression >2sigma(I)
_cod_data_source_file c5dt00600g2.cif
_cod_data_source_block 5
_cod_depositor_comments 'Adding full bibliography for 7035019--7035022.cif.'
_cod_database_code 7035022

loop_
_symmetry_equiv_pos_as_xyz
'x, y, z'
'-x, y+1/2, -z+1/2'
'-x, -y, -z'
'x, -y-1/2, z-1/2'

loop_
_atom_site_label
_atom_site_type_symbol
_atom_site_fract_x
_atom_site_fract_y
_atom_site_fract_z
_atom_site_U_iso_or_equiv
_atom_site_adp_type
_atom_site_occupancy
_atom_site_symmetry_multiplicity
_atom_site_calc_flag
_atom_site_refinement_flags
_atom_site_disorder_assembly
_atom_site_disorder_group
C1 C 0.3105(7) 0.3675(4) 0.3655(3) 0.0552(13) Uani 1 1 d . B .
C2 C 0.1416(7) 0.3109(4) 0.3646(3) 0.0652(15) Uani 1 1 d . . .
H2 H 0.0351 0.3299 0.3386 0.078 Uiso 1 1 calc R . .
C3 C 0.1316(9) 0.2291(4) 0.4010(3) 0.0782(18) Uani 1 1 d . . .
H3 H 0.0199 0.1927 0.3975 0.094 Uiso 1 1 calc R . .
C4 C 0.2796(10) 0.1985(4) 0.4424(3) 0.0796(18) Uani 1 1 d . . .
H4 H 0.2691 0.1427 0.4669 0.096 Uiso 1 1 calc R . .
C5 C 0.4442(9) 0.2528(4) 0.4467(3) 0.0749(17) Uani 1 1 d . . .
H5 H 0.5447 0.2336 0.4754 0.090 Uiso 1 1 calc R . .
C6 C 0.4653(7) 0.3363(4) 0.4092(2) 0.0539(13) Uani 1 1 d . . .
C7 C 0.6424(7) 0.3909(4) 0.4171(2) 0.0570(13) Uani 1 1 d . . .
H7 H 0.7267 0.3740 0.4520 0.068 Uiso 1 1 calc R . .
C8 C 0.8682(6) 0.5145(4) 0.3981(3) 0.0668(16) Uani 1 1 d D . .
H8A H 0.9484 0.5194 0.3597 0.080 Uiso 1 1 calc R A 1
H8B H 0.9415 0.4824 0.4334 0.080 Uiso 1 1 calc R A 1
C9A C 0.810(5) 0.6135(14) 0.4209(16) 0.072(4) Uani 0.460(8) 1 d PD B 1
H9A1 H 0.9074 0.6583 0.4070 0.086 Uiso 0.460(8) 1 calc PR B 1
H9A2 H 0.8128 0.6139 0.4692 0.086 Uiso 0.460(8) 1 calc PR B 1
C10A C 0.6137(15) 0.6500(9) 0.3959(5) 0.063(4) Uani 0.460(8) 1 d PD B 1
H10A H 0.5177 0.6173 0.4214 0.076 Uiso 0.460(8) 1 calc PR B 1
H10B H 0.6071 0.7168 0.4078 0.076 Uiso 0.460(8) 1 calc PR B 1
C9B C 0.826(4) 0.6202(11) 0.4105(14) 0.072(4) Uani 0.540(8) 1 d PD B 2
H9B1 H 0.7388 0.6249 0.4469 0.086 Uiso 0.540(8) 1 calc PR B 2
H9B2 H 0.9458 0.6511 0.4248 0.086 Uiso 0.540(8) 1 calc PR B 2
C10B C 0.7398(14) 0.6752(9) 0.3509(7) 0.101(5) Uani 0.540(8) 1 d PD B 2
H10C H 0.7279 0.7416 0.3635 0.121 Uiso 0.540(8) 1 calc PR B 2
H10D H 0.8297 0.6723 0.3151 0.121 Uiso 0.540(8) 1 calc PR B 2
C11A C 0.7014(17) 0.6949(9) 0.2817(6) 0.073(4) Uani 0.460(8) 1 d P B 1
H11A H 0.6679 0.6855 0.2355 0.110 Uiso 0.460(8) 1 calc PR B 1
H11B H 0.8278 0.6697 0.2913 0.110 Uiso 0.460(8) 1 calc PR B 1
H11C H 0.7002 0.7617 0.2918 0.110 Uiso 0.460(8) 1 calc PR B 1
C11B C 0.3909(14) 0.6572(8) 0.3770(6) 0.081(4) Uani 0.540(8) 1 d P B 2
H11D H 0.3797 0.7238 0.3870 0.122 Uiso 0.540(8) 1 calc PR B 2
H11E H 0.4240 0.6228 0.4170 0.122 Uiso 0.540(8) 1 calc PR B 2
H11F H 0.2703 0.6342 0.3586 0.122 Uiso 0.540(8) 1 calc PR B 2
C12A C 0.3657(14) 0.6838(8) 0.3136(6) 0.060(4) Uani 0.460(8) 1 d PD B 1
H12A H 0.3717 0.7485 0.3306 0.072 Uiso 0.460(8) 1 calc PR B 1
H12B H 0.2768 0.6492 0.3409 0.072 Uiso 0.460(8) 1 calc PR B 1
C13A C 0.275(5) 0.6884(11) 0.2433(16) 0.072(4) Uani 0.460(8) 1 d PD B 1
H13A H 0.1547 0.7231 0.2441 0.086 Uiso 0.460(8) 1 calc PR B 1
H13B H 0.3608 0.7225 0.2145 0.086 Uiso 0.460(8) 1 calc PR B 1
C12B C 0.4985(13) 0.7074(8) 0.2683(5) 0.081(4) Uani 0.540(8) 1 d PD B 2
H12C H 0.5949 0.7011 0.2348 0.098 Uiso 0.540(8) 1 calc PR B 2
H12D H 0.5040 0.7725 0.2844 0.098 Uiso 0.540(8) 1 calc PR B 2
C13B C 0.299(4) 0.6910(9) 0.2344(14) 0.072(4) Uani 0.540(8) 1 d PD B 2
H13C H 0.2032 0.7163 0.2636 0.086 Uiso 0.540(8) 1 calc PR B 2
H13D H 0.2923 0.7290 0.1940 0.086 Uiso 0.540(8) 1 calc PR B 2
C14 C 0.2387(6) 0.5890(4) 0.2157(3) 0.0657(15) Uani 1 1 d D . .
H14A H 0.1536 0.5555 0.2449 0.079 Uiso 1 1 calc R B 1
H14B H 0.1730 0.5944 0.1725 0.079 Uiso 1 1 calc R B 1
C15 C 0.4680(6) 0.5078(3) 0.1511(2) 0.0538(12) Uani 1 1 d . . .
H15 H 0.3844 0.5229 0.1155 0.065 Uiso 1 1 calc R B .
C16 C 0.6444(6) 0.4596(4) 0.1353(2) 0.0506(12) Uani 1 1 d . B .
C17 C 0.6728(8) 0.4341(4) 0.0694(3) 0.0704(15) Uani 1 1 d . . .
H17 H 0.5732 0.4444 0.0381 0.084 Uiso 1 1 calc R B .
C18 C 0.8420(9) 0.3943(4) 0.0483(3) 0.0797(18) Uani 1 1 d . B .
H18 H 0.8569 0.3788 0.0038 0.096 Uiso 1 1 calc R . .
C19 C 0.9899(8) 0.3778(4) 0.0956(3) 0.0745(17) Uani 1 1 d . . .
H19 H 1.1049 0.3506 0.0829 0.089 Uiso 1 1 calc R B .
C20 C 0.9664(7) 0.4014(4) 0.1603(3) 0.0625(14) Uani 1 1 d . B .
H20 H 1.0675 0.3901 0.1908 0.075 Uiso 1 1 calc R . .
C21 C 0.7935(6) 0.4430(3) 0.1838(2) 0.0498(12) Uani 1 1 d . . .
N1 N 0.6922(5) 0.4596(3) 0.38053(19) 0.0534(10) Uani 1 1 d . B .
N2 N 0.5523(5) 0.6423(3) 0.3251(2) 0.0588(11) Uani 1 1 d D . .
N3 N 0.4155(5) 0.5317(3) 0.20849(19) 0.0505(10) Uani 1 1 d . B .
O1 O 0.3157(4) 0.4430(3) 0.32852(17) 0.0673(10) Uani 1 1 d . . .
O2 O 0.7846(4) 0.4641(3) 0.24652(16) 0.0672(10) Uani 1 1 d . B .
Ni1 Ni 0.55394(7) 0.49944(5) 0.29518(3) 0.0451(2) Uani 1 1 d . B .

loop_
_atom_site_aniso_label
_atom_site_aniso_U_11
_atom_site_aniso_U_22
_atom_site_aniso_U_33
_atom_site_aniso_U_23
_atom_site_aniso_U_13
_atom_site_aniso_U_12
C1 0.047(3) 0.059(4) 0.060(3) 0.000(3) 0.006(2) -0.003(3)
C2 0.058(3) 0.076(4) 0.063(3) 0.000(3) 0.008(2) -0.018(3)
C3 0.083(4) 0.078(5) 0.074(4) -0.018(4) 0.014(3) -0.027(4)
C4 0.110(5) 0.054(4) 0.076(4) 0.005(3) 0.029(4) -0.013(4)
C5 0.096(5) 0.072(4) 0.056(4) 0.006(3) 0.009(3) 0.020(4)
C6 0.061(3) 0.057(3) 0.044(3) -0.002(3) 0.009(2) 0.011(3)
C7 0.049(3) 0.073(4) 0.049(3) 0.000(3) 0.001(2) 0.014(3)
C8 0.037(2) 0.096(5) 0.067(3) 0.001(3) -0.008(2) -0.006(3)
C9A 0.048(5) 0.081(3) 0.086(6) -0.005(3) -0.006(6) 0.007(3)
C10A 0.060(8) 0.067(8) 0.062(8) -0.016(6) 0.001(6) 0.008(6)
C9B 0.048(5) 0.081(3) 0.086(6) -0.005(3) -0.006(6) 0.007(3)
C10B 0.067(8) 0.077(9) 0.159(15) -0.027(9) 0.008(9) -0.024(7)
C11A 0.061(8) 0.081(10) 0.078(9) 0.002(8) 0.014(7) -0.017(7)
C11B 0.073(7) 0.085(8) 0.088(9) -0.022(7) 0.028(6) 0.020(6)
C12A 0.055(7) 0.049(7) 0.076(9) -0.008(7) 0.008(6) 0.008(6)
C13A 0.048(5) 0.081(3) 0.086(6) -0.005(3) -0.006(6) 0.007(3)
C12B 0.062(7) 0.065(7) 0.119(10) 0.003(7) 0.025(7) -0.002(6)
C13B 0.048(5) 0.081(3) 0.086(6) -0.005(3) -0.006(6) 0.007(3)
C14 0.036(3) 0.084(4) 0.077(4) 0.013(3) -0.005(2) 0.017(3)
C15 0.049(3) 0.057(3) 0.055(3) 0.009(3) -0.011(2) 0.002(3)
C16 0.051(3) 0.051(3) 0.050(3) 0.001(2) 0.001(2) 0.001(2)
C17 0.088(4) 0.073(4) 0.050(3) 0.002(3) -0.008(3) 0.006(3)
C18 0.093(4) 0.079(4) 0.069(4) -0.020(3) 0.019(3) 0.013(4)
C19 0.066(4) 0.084(5) 0.075(4) -0.005(3) 0.022(3) 0.011(3)
C20 0.047(3) 0.069(4) 0.071(4) -0.004(3) 0.002(2) 0.009(3)
C21 0.043(3) 0.054(3) 0.052(3) -0.001(3) 0.004(2) -0.002(2)
N1 0.039(2) 0.073(3) 0.049(2) 0.001(2) 0.0017(17) 0.005(2)
N2 0.049(2) 0.057(3) 0.071(3) -0.006(2) 0.003(2) -0.002(2)
N3 0.038(2) 0.059(3) 0.054(3) 0.002(2) -0.0062(17) 0.0074(18)
O1 0.0377(18) 0.079(3) 0.084(3) 0.026(2) -0.0081(16) -0.0081(18)
O2 0.0376(17) 0.112(3) 0.052(2) -0.008(2) -0.0028(14) 0.0164(18)
Ni1 0.0299(3) 0.0562(4) 0.0490(3) 0.0011(3) -0.0014(2) 0.0014(3)

loop_
_atom_type_symbol
_atom_type_description
_atom_type_scat_dispersion_real
_atom_type_scat_dispersion_imag
_atom_type_scat_source
C C 0.0033 0.0016 'International Tables Vol C Tables 4.2.6.8 and 6.1.1.4'
H H 0.0000 0.0000 'International Tables Vol C Tables 4.2.6.8 and 6.1.1.4'
N N 0.0061 0.0033 'International Tables Vol C Tables 4.2.6.8 and 6.1.1.4'
O O 0.0106 0.0060 'International Tables Vol C Tables 4.2.6.8 and 6.1.1.4'
Ni Ni 0.3393 1.1124 'International Tables Vol C Tables 4.2.6.8 and 6.1.1.4'

loop_
_geom_angle_atom_site_label_1
_geom_angle_atom_site_label_2
_geom_angle_atom_site_label_3
_geom_angle
O1 C1 C2 119.4(5)
O1 C1 C6 124.5(4)
C2 C1 C6 116.1(5)
C3 C2 C1 121.5(5)
C2 C3 C4 122.6(6)
C3 C4 C5 118.1(6)
C4 C5 C6 122.1(6)
C5 C6 C1 119.6(5)
C5 C6 C7 119.1(5)
C1 C6 C7 121.3(5)
N1 C7 C6 125.8(5)
N1 C8 C9A 108.9(13)
N1 C8 C9B 112.6(11)
C9A C8 C9B 10(3)
C8 C9A C10A 116.7(14)
N2 C10A C9A 121.2(15)
C10B C9B C8 115.5(13)
N2 C10B C9B 116.1(15)
N2 C12A C13A 120.4(16)
C14 C13A C12A 110.9(14)
N2 C12B C13B 116.3(13)
C14 C13B C12B 118.7(11)
N3 C14 C13A 113.9(13)
N3 C14 C13B 108.1(10)
C13A C14 C13B 9(3)
N3 C15 C16 126.7(4)
C17 C16 C21 119.2(4)
C17 C16 C15 118.6(4)
C21 C16 C15 122.1(4)
C18 C17 C16 123.1(5)
C17 C18 C19 118.1(5)
C20 C19 C18 120.2(5)
C19 C20 C21 123.1(5)
O2 C21 C16 124.9(4)
O2 C21 C20 118.8(4)
C16 C21 C20 116.3(4)
C7 N1 C8 119.9(4)
C7 N1 Ni1 125.0(3)
C8 N1 Ni1 115.1(3)
C12A N2 C10B 136.1(7)
C12A N2 C10A 110.8(7)
C10B N2 C10A 53.9(7)
C12A N2 C12B 55.2(6)
C10B N2 C12B 105.8(7)
C10A N2 C12B 138.3(7)
C12A N2 C11A 109.4(8)
C10B N2 C11A 56.5(7)
C10A N2 C11A 109.2(8)
C12B N2 C11A 55.9(6)
C12A N2 C11B 52.4(6)
C10B N2 C11B 111.8(8)
C10A N2 C11B 62.6(6)
C12B N2 C11B 105.1(7)
C11A N2 C11B 144.1(7)
C12A N2 Ni1 110.9(5)
C10B N2 Ni1 113.0(5)
C10A N2 Ni1 110.1(5)
C12B N2 Ni1 111.6(5)
C11A N2 Ni1 106.3(5)
C11B N2 Ni1 109.2(5)
C15 N3 C14 119.9(4)
C15 N3 Ni1 125.8(3)
C14 N3 Ni1 114.3(3)
C1 O1 Ni1 124.3(3)
C21 O2 Ni1 127.4(3)
O2 Ni1 O1 140.73(18)
O2 Ni1 N3 89.93(14)
O1 Ni1 N3 90.20(14)
O2 Ni1 N1 88.93(14)
O1 Ni1 N1 88.84(15)
N3 Ni1 N1 176.86(17)
O2 Ni1 N2 113.39(16)
O1 Ni1 N2 105.86(16)
N3 Ni1 N2 91.52(17)
N1 Ni1 N2 91.62(18)

loop_
_geom_bond_atom_site_label_1
_geom_bond_atom_site_label_2
_geom_bond_distance
C1 O1 1.296(6)
C1 C2 1.417(6)
C1 C6 1.434(7)
C2 C3 1.364(7)
C3 C4 1.370(8)
C4 C5 1.374(8)
C5 C6 1.405(7)
C6 C7 1.454(7)
C7 N1 1.267(6)
C8 N1 1.478(6)
C8 C9A 1.522(13)
C8 C9B 1.534(11)
C9A C10A 1.527(19)
C10A N2 1.476(9)
C9B C10B 1.533(18)
C10B N2 1.460(9)
C11A N2 1.563(11)
C11B N2 1.572(9)
C12A N2 1.433(9)
C12A C13A 1.53(2)
C13A C14 1.521(13)
C12B N2 1.501(10)
C12B C13B 1.541(17)
C13B C14 1.535(12)
C14 N3 1.480(5)
C15 N3 1.267(5)
C15 C16 1.445(6)
C16 C17 1.395(6)
C16 C21 1.416(6)
C17 C18 1.382(7)
C18 C19 1.396(8)
C19 C20 1.357(7)
C20 C21 1.430(6)
C21 O2 1.300(5)
N1 Ni1 2.017(4)
N2 Ni1 2.094(4)
N3 Ni1 2.013(4)
O1 Ni1 1.974(3)
O2 Ni1 1.971(3)
